data_7108279
loop_
_publ_author_name
'Jun Zhang'
'Xiaolong Su'
'Jun Fu'
'Xinke Qin'
'Meixin Zhao'
'Min Shi'

_publ_section_title
;
 Tailor-made synthesis of various backbone-substituted imidazolinium salts
 by triflic anhydride mediated intramolecular cyclisation
;
_journal_name_full Chem.Commun.
_journal_page_first 9192
_journal_paper_doi 10.1039/c2cc34952c
_journal_volume 48
_journal_year 2012
_chemical_absolute_configuration ad
_chemical_formula_sum 'C27 H28 N2 S2'
_chemical_formula_weight 444.63
_chemical_name_systematic
;
?
;
_space_group_IT_number 19
_symmetry_cell_setting orthorhombic
_symmetry_space_group_name_Hall 'P 2ac 2ab'
_symmetry_space_group_name_H-M 'P 21 21 21'
_atom_sites_solution_hydrogens geom
_atom_sites_solution_primary direct
_atom_sites_solution_secondary difmap
_audit_creation_method SHELXL-97
_cell_angle_alpha 90.00
_cell_angle_beta 90.00
_cell_angle_gamma 90.00
_cell_formula_units_Z 4
_cell_length_a 10.0291(10)
_cell_length_b 15.1285(15)
_cell_length_c 15.5536(15)
_cell_measurement_reflns_used 9974
_cell_measurement_temperature 173(2)
_cell_measurement_theta_max 29.19
_cell_measurement_theta_min 2.42
_cell_volume 2359.9(4)
_computing_cell_refinement 'Bruker SAINT'
_computing_data_collection 'Bruker APEX2'
_computing_data_reduction 'Bruker SAINT'
_computing_molecular_graphics 'Bruker SHELXTL'
_computing_publication_material 'Bruker SHELXTL'
_computing_structure_refinement 'SHELXL-97 (Sheldrick, 2008)'
_computing_structure_solution 'SHELXS-97 (Sheldrick, 2008)'
_diffrn_ambient_temperature 173(2)
_diffrn_measured_fraction_theta_full 0.999
_diffrn_measured_fraction_theta_max 0.999
_diffrn_measurement_device_type 'Bruker APEX-II CCD'
_diffrn_measurement_method '\f and \w scans'
_diffrn_radiation_monochromator graphite
_diffrn_radiation_source 'fine-focus sealed tube'
_diffrn_radiation_type MoK\a
_diffrn_radiation_wavelength 0.71073
_diffrn_reflns_av_R_equivalents 0.0222
_diffrn_reflns_av_sigmaI/netI 0.0233
_diffrn_reflns_limit_h_max 13
_diffrn_reflns_limit_h_min -13
_diffrn_reflns_limit_k_max 20
_diffrn_reflns_limit_k_min -16
_diffrn_reflns_limit_l_max 21
_diffrn_reflns_limit_l_min -21
_diffrn_reflns_number 21311
_diffrn_reflns_theta_full 29.24
_diffrn_reflns_theta_max 29.24
_diffrn_reflns_theta_min 1.88
_exptl_absorpt_coefficient_mu 0.243
_exptl_absorpt_correction_T_max 0.9486
_exptl_absorpt_correction_T_min 0.9352
_exptl_absorpt_correction_type multi-scan
_exptl_absorpt_process_details sadabs
_exptl_crystal_colour orange
_exptl_crystal_density_diffrn 1.251
_exptl_crystal_density_method 'not measured'
_exptl_crystal_description block
_exptl_crystal_F_000 944
_exptl_crystal_size_max 0.28
_exptl_crystal_size_mid 0.25
_exptl_crystal_size_min 0.22
_refine_diff_density_max 0.248
_refine_diff_density_min -0.256
_refine_diff_density_rms 0.039
_refine_ls_abs_structure_details 'Flack H D (1983), Acta Cryst. A39, 876-881'
_refine_ls_abs_structure_Flack 0.01(4)
_refine_ls_extinction_method none
_refine_ls_goodness_of_fit_ref 1.034
_refine_ls_hydrogen_treatment constr
_refine_ls_matrix_type full
_refine_ls_number_parameters 284
_refine_ls_number_reflns 6400
_refine_ls_number_restraints 0
_refine_ls_restrained_S_all 1.034
_refine_ls_R_factor_all 0.0347
_refine_ls_R_factor_gt 0.0303
_refine_ls_shift/su_max 0.001
_refine_ls_shift/su_mean 0.000
_refine_ls_structure_factor_coef Fsqd
_refine_ls_weighting_details 'calc w=1/[\s^2^(Fo^2^)+(0.0517P)^2^+0.2200P] where P=(Fo^2^+2Fc^2^)/3'
_refine_ls_weighting_scheme calc
_refine_ls_wR_factor_gt 0.0804
_refine_ls_wR_factor_ref 0.0835
_reflns_number_gt 5931
_reflns_number_total 6400
_reflns_threshold_expression >2sigma(I)
_cod_data_source_file c2cc34952c.txt
_cod_data_source_block mo_dm12279_0m
_cod_original_sg_symbol_H-M P2(1)2(1)2(1)
_cod_database_code 7108279

loop_
_symmetry_equiv_pos_as_xyz
'x, y, z'
'x+1/2, -y+1/2, -z'
'-x, y+1/2, -z+1/2'
'-x+1/2, -y, z+1/2'

loop_
_atom_site_label
_atom_site_type_symbol
_atom_site_fract_x
_atom_site_fract_y
_atom_site_fract_z
_atom_site_U_iso_or_equiv
_atom_site_adp_type
_atom_site_occupancy
_atom_site_symmetry_multiplicity
_atom_site_calc_flag
_atom_site_refinement_flags
S1 S 0.71774(4) 0.60901(2) 0.23853(2) 0.03133(8) Uani 1 1 d .
S2 S 0.67652(5) 0.41136(3) 0.22051(2) 0.04014(10) Uani 1 1 d .
N1 N 0.74231(10) 0.47564(7) 0.42592(6) 0.0218(2) Uani 1 1 d .
N2 N 0.53349(10) 0.51259(7) 0.39977(6) 0.0211(2) Uani 1 1 d .
C1 C 0.68398(12) 0.50765(8) 0.27302(7) 0.0227(2) Uani 1 1 d .
C2 C 0.65356(12) 0.49932(8) 0.36657(7) 0.0203(2) Uani 1 1 d .
C3 C 0.68121(13) 0.47698(9) 0.51207(8) 0.0248(2) Uani 1 1 d .
H3A H 0.7170 0.5263 0.5470 0.030 Uiso 1 1 calc R
H3B H 0.6972 0.4206 0.5427 0.030 Uiso 1 1 calc R
C4 C 0.53156(12) 0.49013(8) 0.49346(7) 0.0211(2) Uani 1 1 d .
H4 H 0.4850 0.4322 0.5010 0.025 Uiso 1 1 calc R
C5 C 0.45769(13) 0.55967(9) 0.54471(8) 0.0229(2) Uani 1 1 d .
C6 C 0.52209(15) 0.62977(10) 0.58488(10) 0.0321(3) Uani 1 1 d .
H6 H 0.6166 0.6334 0.5839 0.039 Uiso 1 1 calc R
C7 C 0.4477(2) 0.69458(11) 0.62658(10) 0.0411(4) Uani 1 1 d .
H7 H 0.4922 0.7417 0.6549 0.049 Uiso 1 1 calc R
C8 C 0.31107(19) 0.69121(11) 0.62726(10) 0.0428(4) Uani 1 1 d .
H8 H 0.2613 0.7367 0.6545 0.051 Uiso 1 1 calc R
C9 C 0.24624(16) 0.62149(12) 0.58823(10) 0.0405(4) Uani 1 1 d .
H9 H 0.1516 0.6186 0.5892 0.049 Uiso 1 1 calc R
C10 C 0.31918(14) 0.55532(10) 0.54741(9) 0.0300(3) Uani 1 1 d .
H10 H 0.2742 0.5070 0.5213 0.036 Uiso 1 1 calc R
C11 C 0.93899(16) 0.57150(10) 0.44128(11) 0.0369(3) Uani 1 1 d .
H11A H 0.8891 0.6179 0.4113 0.055 Uiso 1 1 calc R
H11B H 1.0340 0.5767 0.4273 0.055 Uiso 1 1 calc R
H11C H 0.9266 0.5781 0.5035 0.055 Uiso 1 1 calc R
C12 C 0.88803(12) 0.48092(9) 0.41292(8) 0.0250(3) Uani 1 1 d .
H12 H 0.9050 0.4756 0.3498 0.030 Uiso 1 1 calc R
C13 C 0.96030(12) 0.40495(9) 0.45672(8) 0.0251(2) Uani 1 1 d .
C14 C 1.00501(15) 0.33419(10) 0.40739(9) 0.0322(3) Uani 1 1 d .
H14 H 0.9847 0.3322 0.3478 0.039 Uiso 1 1 calc R
C15 C 1.07920(18) 0.26615(11) 0.44433(11) 0.0402(3) Uani 1 1 d .
H15 H 1.1101 0.2185 0.4098 0.048 Uiso 1 1 calc R
C16 C 1.10766(16) 0.26811(11) 0.53113(11) 0.0391(4) Uani 1 1 d .
H16 H 1.1591 0.2222 0.5563 0.047 Uiso 1 1 calc R
C17 C 1.06114(17) 0.33712(12) 0.58147(10) 0.0394(4) Uani 1 1 d .
H17 H 1.0786 0.3376 0.6415 0.047 Uiso 1 1 calc R
C18 C 0.98899(15) 0.40561(11) 0.54432(9) 0.0339(3) Uani 1 1 d .
H18 H 0.9590 0.4533 0.5790 0.041 Uiso 1 1 calc R
C19 C 0.41594(12) 0.53712(9) 0.35230(7) 0.0215(2) Uani 1 1 d .
C20 C 0.38695(12) 0.62695(9) 0.34087(8) 0.0238(2) Uani 1 1 d .
C21 C 0.27257(14) 0.64828(9) 0.29373(8) 0.0275(3) Uani 1 1 d .
H21 H 0.2515 0.7087 0.2843 0.033 Uiso 1 1 calc R
C22 C 0.18946(13) 0.58396(10) 0.26055(8) 0.0303(3) Uani 1 1 d .
C23 C 0.21818(13) 0.49568(10) 0.27647(9) 0.0306(3) Uani 1 1 d .
H23 H 0.1590 0.4515 0.2557 0.037 Uiso 1 1 calc R
C24 C 0.33126(13) 0.47009(9) 0.32207(8) 0.0255(2) Uani 1 1 d .
C25 C 0.36044(16) 0.37379(10) 0.33839(11) 0.0352(3) Uani 1 1 d .
H25A H 0.3430 0.3600 0.3989 0.053 Uiso 1 1 calc R
H25B H 0.4541 0.3615 0.3251 0.053 Uiso 1 1 calc R
H25C H 0.3031 0.3373 0.3018 0.053 Uiso 1 1 calc R
C26 C 0.07165(17) 0.60955(14) 0.20578(11) 0.0457(4) Uani 1 1 d .
H26A H 0.0205 0.6559 0.2349 0.069 Uiso 1 1 calc R
H26B H 0.0146 0.5578 0.1967 0.069 Uiso 1 1 calc R
H26C H 0.1032 0.6316 0.1501 0.069 Uiso 1 1 calc R
C27 C 0.47077(15) 0.70060(9) 0.37710(10) 0.0324(3) Uani 1 1 d .
H27A H 0.4251 0.7269 0.4266 0.049 Uiso 1 1 calc R
H27B H 0.4845 0.7459 0.3329 0.049 Uiso 1 1 calc R
H27C H 0.5572 0.6770 0.3954 0.049 Uiso 1 1 calc R

loop_
_atom_site_aniso_label
_atom_site_aniso_U_11
_atom_site_aniso_U_22
_atom_site_aniso_U_33
_atom_site_aniso_U_23
_atom_site_aniso_U_13
_atom_site_aniso_U_12
S1 0.03881(18) 0.03162(17) 0.02356(14) 0.00517(12) 0.00001(13) -0.00653(14)
S2 0.0618(3) 0.03120(18) 0.02743(16) -0.00660(14) 0.01123(16) 0.00181(17)
N1 0.0197(5) 0.0275(5) 0.0183(4) 0.0028(4) 0.0003(4) 0.0029(4)
N2 0.0203(5) 0.0253(5) 0.0175(4) 0.0018(4) -0.0001(4) 0.0012(4)
C1 0.0212(5) 0.0287(6) 0.0182(5) 0.0008(5) -0.0005(4) 0.0010(5)
C2 0.0223(5) 0.0186(5) 0.0200(5) 0.0003(4) -0.0007(4) 0.0004(4)
C3 0.0234(6) 0.0332(6) 0.0179(5) 0.0027(4) 0.0003(4) 0.0038(5)
C4 0.0221(5) 0.0230(6) 0.0183(5) 0.0026(4) 0.0012(4) 0.0017(4)
C5 0.0258(6) 0.0248(6) 0.0180(5) -0.0001(4) 0.0007(4) 0.0037(5)
C6 0.0341(7) 0.0285(7) 0.0338(7) -0.0051(5) -0.0059(6) 0.0026(6)
C7 0.0572(10) 0.0299(7) 0.0362(8) -0.0105(6) -0.0105(7) 0.0095(7)
C8 0.0555(10) 0.0429(8) 0.0299(7) -0.0059(6) -0.0005(7) 0.0244(8)
C9 0.0310(7) 0.0554(10) 0.0350(7) -0.0033(7) 0.0033(6) 0.0147(7)
C10 0.0262(6) 0.0367(7) 0.0272(6) -0.0023(5) 0.0013(5) 0.0040(5)
C11 0.0301(7) 0.0315(7) 0.0492(9) 0.0087(7) -0.0042(6) -0.0054(6)
C12 0.0191(5) 0.0314(6) 0.0246(6) 0.0053(5) 0.0006(4) 0.0019(5)
C13 0.0184(5) 0.0308(7) 0.0261(5) 0.0052(5) -0.0003(4) 0.0003(5)
C14 0.0357(7) 0.0311(7) 0.0298(6) -0.0002(5) -0.0048(6) 0.0025(6)
C15 0.0443(9) 0.0313(7) 0.0450(8) -0.0013(7) -0.0035(7) 0.0075(7)
C16 0.0339(8) 0.0373(8) 0.0462(9) 0.0124(7) -0.0078(7) 0.0062(6)
C17 0.0379(8) 0.0501(9) 0.0301(7) 0.0099(7) -0.0068(6) 0.0071(7)
C18 0.0330(7) 0.0427(8) 0.0261(6) 0.0009(6) -0.0022(5) 0.0090(6)
C19 0.0190(5) 0.0276(6) 0.0180(5) 0.0006(4) -0.0009(4) 0.0008(5)
C20 0.0225(5) 0.0280(6) 0.0208(5) 0.0017(5) 0.0016(4) 0.0025(5)
C21 0.0274(6) 0.0317(7) 0.0233(5) 0.0023(5) -0.0004(5) 0.0094(5)
C22 0.0224(6) 0.0443(7) 0.0243(5) -0.0038(5) -0.0020(5) 0.0097(5)
C23 0.0236(6) 0.0387(7) 0.0295(6) -0.0056(6) -0.0042(5) 0.0001(5)
C24 0.0241(6) 0.0290(6) 0.0233(5) -0.0021(5) -0.0004(5) 0.0000(5)
C25 0.0368(8) 0.0280(7) 0.0410(8) -0.0008(6) -0.0087(6) -0.0043(6)
C26 0.0381(8) 0.0592(11) 0.0398(8) -0.0148(8) -0.0158(7) 0.0193(8)
C27 0.0333(7) 0.0246(6) 0.0392(7) 0.0033(6) -0.0042(6) -0.0008(5)

loop_
_atom_type_symbol
_atom_type_description
_atom_type_scat_dispersion_real
_atom_type_scat_dispersion_imag
_atom_type_scat_source
C C 0.0033 0.0016 'International Tables Vol C Tables 4.2.6.8 and 6.1.1.4'
H H 0.0000 0.0000 'International Tables Vol C Tables 4.2.6.8 and 6.1.1.4'
N N 0.0061 0.0033 'International Tables Vol C Tables 4.2.6.8 and 6.1.1.4'
S S 0.1246 0.1234 'International Tables Vol C Tables 4.2.6.8 and 6.1.1.4'

loop_
_geom_angle_atom_site_label_1
_geom_angle_atom_site_label_2
_geom_angle_atom_site_label_3
_geom_angle
C2 N1 C3 110.41(10)
C2 N1 C12 123.49(11)
C3 N1 C12 122.34(10)
C2 N2 C19 125.68(10)
C2 N2 C4 110.89(10)
C19 N2 C4 123.18(10)
C2 C1 S1 115.78(9)
C2 C1 S2 113.19(9)
S1 C1 S2 131.02(7)
N2 C2 N1 112.21(10)
N2 C2 C1 123.56(11)
N1 C2 C1 124.20(11)
N1 C3 C4 103.64(9)
N1 C3 H3A 111.0
C4 C3 H3A 111.0
N1 C3 H3B 111.0
C4 C3 H3B 111.0
H3A C3 H3B 109.0
N2 C4 C5 111.18(10)
N2 C4 C3 101.51(9)
C5 C4 C3 117.86(11)
N2 C4 H4 108.6
C5 C4 H4 108.6
C3 C4 H4 108.6
C6 C5 C10 119.10(13)
C6 C5 C4 122.66(12)
C10 C5 C4 118.15(12)
C5 C6 C7 119.86(15)
C5 C6 H6 120.1
C7 C6 H6 120.1
C8 C7 C6 120.85(15)
C8 C7 H7 119.6
C6 C7 H7 119.6
C7 C8 C9 119.73(14)
C7 C8 H8 120.1
C9 C8 H8 120.1
C8 C9 C10 120.16(15)
C8 C9 H9 119.9
C10 C9 H9 119.9
C5 C10 C9 120.27(14)
C5 C10 H10 119.9
C9 C10 H10 119.9
C12 C11 H11A 109.5
C12 C11 H11B 109.5
H11A C11 H11B 109.5
C12 C11 H11C 109.5
H11A C11 H11C 109.5
H11B C11 H11C 109.5
N1 C12 C13 111.68(11)
N1 C12 C11 109.87(12)
C13 C12 C11 112.92(11)
N1 C12 H12 107.4
C13 C12 H12 107.4
C11 C12 H12 107.4
C14 C13 C18 118.58(13)
C14 C13 C12 119.24(12)
C18 C13 C12 122.12(13)
C13 C14 C15 120.86(14)
C13 C14 H14 119.6
C15 C14 H14 119.6
C16 C15 C14 119.85(15)
C16 C15 H15 120.1
C14 C15 H15 120.1
C15 C16 C17 119.94(14)
C15 C16 H16 120.0
C17 C16 H16 120.0
C16 C17 C18 120.14(14)
C16 C17 H17 119.9
C18 C17 H17 119.9
C17 C18 C13 120.61(15)
C17 C18 H18 119.7
C13 C18 H18 119.7
C20 C19 C24 122.18(12)
C20 C19 N2 119.02(11)
C24 C19 N2 118.75(11)
C21 C20 C19 117.42(12)
C21 C20 C27 118.90(12)
C19 C20 C27 123.68(12)
C22 C21 C20 121.87(13)
C22 C21 H21 119.1
C20 C21 H21 119.1
C21 C22 C23 119.06(12)
C21 C22 C26 120.21(14)
C23 C22 C26 120.70(14)
C22 C23 C24 121.82(13)
C22 C23 H23 119.1
C24 C23 H23 119.1
C23 C24 C19 117.54(12)
C23 C24 C25 120.83(12)
C19 C24 C25 121.63(12)
C24 C25 H25A 109.5
C24 C25 H25B 109.5
H25A C25 H25B 109.5
C24 C25 H25C 109.5
H25A C25 H25C 109.5
H25B C25 H25C 109.5
C22 C26 H26A 109.5
C22 C26 H26B 109.5
H26A C26 H26B 109.5
C22 C26 H26C 109.5
H26A C26 H26C 109.5
H26B C26 H26C 109.5
C20 C27 H27A 109.5
C20 C27 H27B 109.5
H27A C27 H27B 109.5
C20 C27 H27C 109.5
H27A C27 H27C 109.5
H27B C27 H27C 109.5

loop_
_geom_bond_atom_site_label_1
_geom_bond_atom_site_label_2
_geom_bond_distance
S1 C1 1.6595(13)
S2 C1 1.6717(13)
N1 C2 1.3313(15)
N1 C3 1.4735(15)
N1 C12 1.4776(16)
N2 C2 1.3255(16)
N2 C19 1.4397(16)
N2 C4 1.4964(15)
C1 C2 1.4920(16)
C3 C4 1.5415(17)
C3 H3A 0.9900
C3 H3B 0.9900
C4 C5 1.5136(17)
C4 H4 1.0000
C5 C6 1.3901(19)
C5 C10 1.3914(19)
C6 C7 1.392(2)
C6 H6 0.9500
C7 C8 1.372(3)
C7 H7 0.9500
C8 C9 1.380(2)
C8 H8 0.9500
C9 C10 1.393(2)
C9 H9 0.9500
C10 H10 0.9500
C11 C12 1.528(2)
C11 H11A 0.9800
C11 H11B 0.9800
C11 H11C 0.9800
C12 C13 1.5199(18)
C12 H12 1.0000
C13 C14 1.391(2)
C13 C18 1.3926(18)
C14 C15 1.394(2)
C14 H14 0.9500
C15 C16 1.380(2)
C15 H15 0.9500
C16 C17 1.386(2)
C16 H16 0.9500
C17 C18 1.390(2)
C17 H17 0.9500
C18 H18 0.9500
C19 C20 1.4010(18)
C19 C24 1.4038(18)
C20 C21 1.3991(18)
C20 C27 1.5053(19)
C21 C22 1.381(2)
C21 H21 0.9500
C22 C23 1.389(2)
C22 C26 1.5071(19)
C23 C24 1.3926(18)
C23 H23 0.9500
C24 C25 1.5075(19)
C25 H25A 0.9800
C25 H25B 0.9800
C25 H25C 0.9800
C26 H26A 0.9800
C26 H26B 0.9800
C26 H26C 0.9800
C27 H27A 0.9800
C27 H27B 0.9800
C27 H27C 0.9800

loop_
_geom_torsion_atom_site_label_1
_geom_torsion_atom_site_label_2
_geom_torsion_atom_site_label_3
_geom_torsion_atom_site_label_4
_geom_torsion
C19 N2 C2 N1 -178.80(11)
C4 N2 C2 N1 -4.34(15)
C19 N2 C2 C1 -0.40(19)
C4 N2 C2 C1 174.05(11)
C3 N1 C2 N2 -3.65(15)
C12 N1 C2 N2 -162.19(12)
C3 N1 C2 C1 177.97(11)
C12 N1 C2 C1 19.42(19)
S1 C1 C2 N2 84.71(14)
S2 C1 C2 N2 -94.79(13)
S1 C1 C2 N1 -97.08(13)
S2 C1 C2 N1 83.41(14)
C2 N1 C3 C4 9.55(14)
C12 N1 C3 C4 168.39(12)
C2 N2 C4 C5 135.96(11)
C19 N2 C4 C5 -49.42(15)
C2 N2 C4 C3 9.77(13)
C19 N2 C4 C3 -175.61(11)
N1 C3 C4 N2 -10.97(12)
N1 C3 C4 C5 -132.62(11)
N2 C4 C5 C6 -94.64(14)
C3 C4 C5 C6 21.91(18)
N2 C4 C5 C10 81.80(14)
C3 C4 C5 C10 -161.66(12)
C10 C5 C6 C7 -0.4(2)
C4 C5 C6 C7 176.01(13)
C5 C6 C7 C8 -1.2(2)
C6 C7 C8 C9 1.8(3)
C7 C8 C9 C10 -0.8(2)
C6 C5 C10 C9 1.4(2)
C4 C5 C10 C9 -175.14(12)
C8 C9 C10 C5 -0.9(2)
C2 N1 C12 C13 -144.27(12)
C3 N1 C12 C13 59.66(16)
C2 N1 C12 C11 89.63(15)
C3 N1 C12 C11 -66.44(15)
N1 C12 C13 C14 102.26(14)
C11 C12 C13 C14 -133.32(14)
N1 C12 C13 C18 -80.83(16)
C11 C12 C13 C18 43.59(18)
C18 C13 C14 C15 -1.2(2)
C12 C13 C14 C15 175.79(14)
C13 C14 C15 C16 0.8(3)
C14 C15 C16 C17 0.7(3)
C15 C16 C17 C18 -1.8(3)
C16 C17 C18 C13 1.3(3)
C14 C13 C18 C17 0.2(2)
C12 C13 C18 C17 -176.72(14)
C2 N2 C19 C20 -90.25(15)
C4 N2 C19 C20 95.94(14)
C2 N2 C19 C24 92.35(16)
C4 N2 C19 C24 -81.46(15)
C24 C19 C20 C21 -3.27(19)
N2 C19 C20 C21 179.42(11)
C24 C19 C20 C27 176.05(13)
N2 C19 C20 C27 -1.26(19)
C19 C20 C21 C22 1.00(19)
C27 C20 C21 C22 -178.35(13)
C20 C21 C22 C23 1.8(2)
C20 C21 C22 C26 -176.44(13)
C21 C22 C23 C24 -2.6(2)
C26 C22 C23 C24 175.70(13)
C22 C23 C24 C19 0.4(2)
C22 C23 C24 C25 -179.87(14)
C20 C19 C24 C23 2.59(19)
N2 C19 C24 C23 179.90(11)
C20 C19 C24 C25 -177.13(13)
N2 C19 C24 C25 0.18(19)
